data_7123758
loop_
_publ_author_name
'Yuan, Wei'
'Zeng, Ying'
'Tan, Ya-Yin'
'Zhou, Jianhua'
'Xu, Wei-Jian'
'Zhang, Wei-Xiong'
'Chen, Xiao-Ming'

_publ_section_title
;
 A New Ferroelastic Hybrid Material with a Large Spontaneous Strain:
 (Me3NOH)2[ZnCl4]
;
_journal_name_full 'Chemical Communications'
_journal_paper_doi 10.1039/C9CC03862K
_journal_year 2019
_chemical_formula_moiety 'Cl4 Zn, 2(C3 H10 N O)'
_chemical_formula_sum 'C6 H20 Cl4 N2 O2 Zn'
_chemical_formula_weight 359.41
_space_group_crystal_system monoclinic
_space_group_IT_number 14
_space_group_name_Hall '-P 2xn'
_space_group_name_H-M_alt 'P 21/n 1 1'
_symmetry_space_group_name_Hall '-P 2xn'
_symmetry_space_group_name_H-M 'P 21/n 1 1'
_atom_sites_solution_hydrogens geom
_audit_creation_date 2019-05-09
_audit_creation_method
;
Olex2 1.2
(compiled 2018.05.29 svn.r3508 for OlexSys, GUI svn.r5506)
;
_audit_update_record
;
2019-05-10 deposited with the CCDC.    2019-07-02 downloaded from the CCDC.
;
_cell_angle_alpha 100.244(2)
_cell_angle_beta 90
_cell_angle_gamma 90
_cell_formula_units_Z 4
_cell_length_a 12.2339(2)
_cell_length_b 8.56200(10)
_cell_length_c 15.2029(3)
_cell_measurement_reflns_used 6513
_cell_measurement_temperature 293(2)
_cell_measurement_theta_max 76.7580
_cell_measurement_theta_min 3.6330
_cell_volume 1567.07(5)
_computing_molecular_graphics 'Olex2 (Dolomanov et al., 2009)'
_computing_publication_material 'Olex2 (Dolomanov et al., 2009)'
_computing_structure_refinement 'ShelXL (Sheldrick, 2015)'
_diffrn_ambient_temperature 293(2)
_diffrn_measured_fraction_theta_full 0.985
_diffrn_measured_fraction_theta_max 0.945
_diffrn_measurement_device_type 'multiwire proportional'
_diffrn_measurement_method 'phi and omega scans'
_diffrn_radiation_monochromator graphite
_diffrn_radiation_type CuK\a
_diffrn_radiation_wavelength 1.54178
_diffrn_reflns_av_R_equivalents 0.0342
_diffrn_reflns_av_unetI/netI 0.0272
_diffrn_reflns_Laue_measured_fraction_full 0.985
_diffrn_reflns_Laue_measured_fraction_max 0.945
_diffrn_reflns_limit_h_max 13
_diffrn_reflns_limit_h_min -15
_diffrn_reflns_limit_k_max 10
_diffrn_reflns_limit_k_min -10
_diffrn_reflns_limit_l_max 16
_diffrn_reflns_limit_l_min -19
_diffrn_reflns_number 8183
_diffrn_reflns_point_group_measured_fraction_full 0.985
_diffrn_reflns_point_group_measured_fraction_max 0.945
_diffrn_reflns_theta_full 67.679
_diffrn_reflns_theta_max 77.392
_diffrn_reflns_theta_min 4.669
_exptl_absorpt_coefficient_mu 8.361
_exptl_absorpt_correction_type none
_exptl_crystal_density_diffrn 1.523
_exptl_crystal_description block
_exptl_crystal_F_000 736
_refine_diff_density_max 0.459
_refine_diff_density_min -0.501
_refine_diff_density_rms 0.080
_refine_ls_extinction_coef 0.0027(3)
_refine_ls_extinction_expression Fc^*^=kFc[1+0.001xFc^2^\l^3^/sin(2\q)]^-1/4^
_refine_ls_extinction_method SHELXL
_refine_ls_goodness_of_fit_ref 1.080
_refine_ls_hydrogen_treatment constr
_refine_ls_matrix_type full
_refine_ls_number_parameters 145
_refine_ls_number_reflns 3148
_refine_ls_number_restraints 0
_refine_ls_restrained_S_all 1.080
_refine_ls_R_factor_all 0.0414
_refine_ls_R_factor_gt 0.0393
_refine_ls_shift/su_max 0.001
_refine_ls_shift/su_mean 0.000
_refine_ls_structure_factor_coef Fsqd
_refine_ls_weighting_details
;
 w=1/[\s^2^(Fo^2^)+(0.0748P)^2^+0.4335P]
 where P=(Fo^2^+2Fc^2^)/3
;
_refine_ls_weighting_scheme calc
_refine_ls_wR_factor_gt 0.1125
_refine_ls_wR_factor_ref 0.1162
_reflns_Friedel_coverage 0.000
_reflns_number_gt 2872
_reflns_number_total 3148
_reflns_threshold_expression 'I > 2\s(I)'
_cod_data_source_file c9cc03862k3.cif
_cod_data_source_block 1_293K
_cod_database_code 7123758
_shelxl_version_number 2013-2
_shelx_space_group_comment
;
The symmetry employed for this shelxl refinement is uniquely defined
by the following loop, which should always be used as a source of
symmetry information in preference to the above space-group names.
They are only intended as comments.
;
_olex2_refinement_description
;
1. Fixed Uiso
 At 1.5 times of:
  All C(H,H,H) groups, All O(H) groups
2.a Idealised Me refined as rotating group:
 C6(H6A,H6B,H6C), C1(H1A,H1B,H1C), C3(H3A,H3B,H3C), C2(H2A,H2B,H2C), C5(H5A,
 H5B,H5C), C4(H4A,H4B,H4C)
2.b Idealised tetrahedral OH refined as rotating group:
 O1(H1), O2(H2)
;
_olex2_submission_special_instructions 'No special instructions were received'

loop_
_space_group_symop_operation_xyz
'x, y, z'
'x+1/2, -y+1/2, -z+1/2'
'-x, -y, -z'
'-x-1/2, y-1/2, z-1/2'

loop_
_atom_site_label
_atom_site_type_symbol
_atom_site_fract_x
_atom_site_fract_y
_atom_site_fract_z
_atom_site_U_iso_or_equiv
_atom_site_adp_type
_atom_site_occupancy
_atom_site_site_symmetry_order
_atom_site_calc_flag
_atom_site_refinement_flags_posn
Zn1 Zn 0.77434(3) 0.25769(3) 0.60186(2) 0.04145(15) Uani 1 1 d .
Cl3 Cl 0.58676(5) 0.27577(7) 0.60528(4) 0.05195(19) Uani 1 1 d .
Cl4 Cl 0.82159(6) 0.04849(9) 0.66817(5) 0.0613(2) Uani 1 1 d .
Cl2 Cl 0.83558(7) 0.21753(11) 0.46095(5) 0.0728(2) Uani 1 1 d .
Cl1 Cl 0.84066(7) 0.48323(9) 0.68255(6) 0.0709(2) Uani 1 1 d .
N2 N 0.67743(19) 0.2179(3) 0.89993(15) 0.0533(5) Uani 1 1 d .
N1 N 0.52659(15) 0.7218(2) 0.65293(12) 0.0387(4) Uani 1 1 d .
O1 O 0.58930(18) 0.6280(2) 0.58443(13) 0.0586(5) Uani 1 1 d .
H1 H 0.6016 0.5413 0.5981 0.088 Uiso 1 1 calc GR
O2 O 0.6971(3) 0.0675(3) 0.8447(2) 0.0859(8) Uani 1 1 d .
H2 H 0.7415 0.0780 0.8058 0.129 Uiso 1 1 calc GR
C6 C 0.7832(3) 0.3044(5) 0.9120(3) 0.0781(10) Uani 1 1 d .
H6A H 0.8001 0.3458 0.8589 0.117 Uiso 1 1 calc GR
H6B H 0.8401 0.2330 0.9231 0.117 Uiso 1 1 calc GR
H6C H 0.7779 0.3903 0.9619 0.117 Uiso 1 1 calc GR
C1 C 0.4137(2) 0.6589(4) 0.6476(2) 0.0638(7) Uani 1 1 d .
H1A H 0.3856 0.6564 0.5884 0.096 Uiso 1 1 calc GR
H1B H 0.3683 0.7261 0.6899 0.096 Uiso 1 1 calc GR
H1C H 0.4138 0.5534 0.6609 0.096 Uiso 1 1 calc GR
C3 C 0.5292(3) 0.8828(3) 0.6310(2) 0.0584(7) Uani 1 1 d .
H3A H 0.6037 0.9167 0.6280 0.088 Uiso 1 1 calc GR
H3B H 0.4912 0.9549 0.6764 0.088 Uiso 1 1 calc GR
H3C H 0.4944 0.8818 0.5743 0.088 Uiso 1 1 calc GR
C2 C 0.5771(3) 0.7190(4) 0.74094(19) 0.0751(10) Uani 1 1 d .
H2A H 0.5788 0.6119 0.7517 0.113 Uiso 1 1 calc GR
H2B H 0.5349 0.7836 0.7868 0.113 Uiso 1 1 calc GR
H2C H 0.6502 0.7597 0.7415 0.113 Uiso 1 1 calc GR
C5 C 0.6346(5) 0.1841(6) 0.9836(3) 0.1058(15) Uani 1 1 d .
H5A H 0.6909 0.1368 1.0142 0.159 Uiso 1 1 calc GR
H5B H 0.5741 0.1121 0.9716 0.159 Uiso 1 1 calc GR
H5C H 0.6106 0.2810 1.0203 0.159 Uiso 1 1 calc GR
C4 C 0.5971(3) 0.3024(5) 0.8537(3) 0.0834(10) Uani 1 1 d .
H4A H 0.5322 0.2391 0.8417 0.125 Uiso 1 1 calc GR
H4B H 0.6276 0.3215 0.7984 0.125 Uiso 1 1 calc GR
H4C H 0.5790 0.4019 0.8909 0.125 Uiso 1 1 calc GR

loop_
_atom_site_aniso_label
_atom_site_aniso_U_11
_atom_site_aniso_U_22
_atom_site_aniso_U_33
_atom_site_aniso_U_23
_atom_site_aniso_U_13
_atom_site_aniso_U_12
Zn1 0.0446(2) 0.0414(2) 0.0375(2) 0.00480(13) -0.00349(11) -0.00025(11)
Cl3 0.0427(3) 0.0503(3) 0.0639(4) 0.0130(3) -0.0070(2) 0.0004(2)
Cl4 0.0615(4) 0.0597(4) 0.0684(4) 0.0272(3) 0.0028(3) 0.0137(3)
Cl2 0.0905(5) 0.0834(5) 0.0432(4) 0.0079(3) 0.0146(3) 0.0048(4)
Cl1 0.0757(5) 0.0551(4) 0.0741(5) -0.0098(3) -0.0231(4) -0.0110(3)
N2 0.0526(13) 0.0548(12) 0.0511(13) 0.0058(10) -0.0035(9) 0.0040(9)
N1 0.0409(9) 0.0368(8) 0.0373(9) 0.0038(7) 0.0035(7) 0.0019(7)
O1 0.0712(12) 0.0480(10) 0.0563(10) 0.0086(8) 0.0237(9) 0.0150(9)
O2 0.1031(19) 0.0591(13) 0.0880(19) -0.0073(12) 0.0148(15) 0.0059(12)
C6 0.0576(18) 0.085(2) 0.088(2) 0.0038(19) -0.0123(17) -0.0063(16)
C1 0.0494(14) 0.0648(16) 0.0740(18) 0.0034(13) 0.0076(13) -0.0134(12)
C3 0.0710(17) 0.0393(12) 0.0661(16) 0.0131(11) 0.0157(13) 0.0017(11)
C2 0.096(2) 0.0753(19) 0.0512(16) 0.0028(14) -0.0263(16) 0.0150(18)
C5 0.124(4) 0.130(4) 0.070(2) 0.035(2) 0.031(3) 0.009(3)
C4 0.073(2) 0.088(2) 0.089(2) 0.0149(19) -0.0282(19) 0.0085(18)

loop_
_atom_type_symbol
_atom_type_description
_atom_type_scat_dispersion_real
_atom_type_scat_dispersion_imag
_atom_type_scat_source
C C 0.0181 0.0091 'International Tables Vol C Tables 4.2.6.8 and 6.1.1.4'
H H 0.0000 0.0000 'International Tables Vol C Tables 4.2.6.8 and 6.1.1.4'
Cl Cl 0.3639 0.7018 'International Tables Vol C Tables 4.2.6.8 and 6.1.1.4'
N N 0.0311 0.0180 'International Tables Vol C Tables 4.2.6.8 and 6.1.1.4'
O O 0.0492 0.0322 'International Tables Vol C Tables 4.2.6.8 and 6.1.1.4'
Zn Zn -1.5491 0.6778 'International Tables Vol C Tables 4.2.6.8 and 6.1.1.4'

loop_
_geom_angle_atom_site_label_1
_geom_angle_atom_site_label_2
_geom_angle_atom_site_label_3
_geom_angle
Cl4 Zn1 Cl3 107.33(3)
Cl2 Zn1 Cl3 110.73(3)
Cl2 Zn1 Cl4 109.83(3)
Cl2 Zn1 Cl1 111.88(4)
Cl1 Zn1 Cl3 107.46(3)
Cl1 Zn1 Cl4 109.47(3)
O2 N2 C6 107.7(3)
O2 N2 C5 106.1(3)
O2 N2 C4 107.5(3)
C5 N2 C6 112.3(3)
C5 N2 C4 111.6(3)
C4 N2 C6 111.4(3)
O1 N1 C1 108.10(19)
O1 N1 C3 104.56(17)
O1 N1 C2 109.9(2)
C3 N1 C1 110.7(2)
C3 N1 C2 111.2(2)
C2 N1 C1 112.1(2)

loop_
_geom_bond_atom_site_label_1
_geom_bond_atom_site_label_2
_geom_bond_distance
Zn1 Cl3 2.2999(7)
Zn1 Cl4 2.2807(7)
Zn1 Cl2 2.2375(8)
Zn1 Cl1 2.2472(7)
N2 O2 1.427(3)
N2 C6 1.486(4)
N2 C5 1.451(4)
N2 C4 1.471(4)
N1 O1 1.421(2)
N1 C1 1.480(3)
N1 C3 1.475(3)
N1 C2 1.478(3)
